data_4110786
loop_
_publ_author_name
'Pinjing Zhao'
'Christopher D. Incarvito'
'John F. Hartwig'

_publ_section_title
;
 Carbon-Oxygen Bond Formation between a Terminal Alkoxo Ligand and a
 Coordinated Olefin. Evidence for Olefin Insertion into a Rhodium Alkoxide
;
_journal_name_full 'Journal of the American Chemical Society'
_journal_page_first 9642
_journal_page_last 9643
_journal_paper_doi 10.1021/ja063347w
_journal_volume 128
_journal_year 2006
_chemical_formula_sum 'C18 H41 O P2 Rh'
_chemical_formula_weight 438.36
_chemical_name_systematic
; 
 ? 
;
_space_group_IT_number 14
_symmetry_cell_setting monoclinic
_symmetry_space_group_name_Hall '-P 2yn'
_symmetry_space_group_name_H-M 'P 1 21/n 1'
_atom_sites_solution_hydrogens geom
_atom_sites_solution_primary direct
_atom_sites_solution_secondary difmap
_audit_creation_method SHELXL-97
_cell_angle_alpha 90.00
_cell_angle_beta 98.85(3)
_cell_angle_gamma 90.00
_cell_formula_units_Z 4
_cell_length_a 9.2811(19)
_cell_length_b 15.630(3)
_cell_length_c 15.370(3)
_cell_measurement_temperature 173(2)
_cell_volume 2203.1(8)
_computing_cell_refinement Denzo
_computing_data_collection 'Nonius Collect'
_computing_data_reduction Denzo
_computing_molecular_graphics XP
_computing_publication_material XCIF
_computing_structure_refinement 'SHELXL-97 (Sheldrick, 1997)'
_computing_structure_solution 'SHELXS-97 (Sheldrick, 1990)'
_diffrn_ambient_temperature 173(2)
_diffrn_measured_fraction_theta_full 0.993
_diffrn_measured_fraction_theta_max 0.993
_diffrn_measurement_device_type 'Nonius KappaCCD'
_diffrn_measurement_method '\w scans'
_diffrn_radiation_monochromator graphite
_diffrn_radiation_source 'fine-focus sealed tube'
_diffrn_radiation_type MoK\a
_diffrn_radiation_wavelength 0.71073
_diffrn_reflns_av_R_equivalents 0.0312
_diffrn_reflns_av_sigmaI/netI 0.0446
_diffrn_reflns_limit_h_max 12
_diffrn_reflns_limit_h_min -12
_diffrn_reflns_limit_k_max 20
_diffrn_reflns_limit_k_min -18
_diffrn_reflns_limit_l_max 20
_diffrn_reflns_limit_l_min -20
_diffrn_reflns_number 9806
_diffrn_reflns_theta_full 28.28
_diffrn_reflns_theta_max 28.28
_diffrn_reflns_theta_min 2.58
_exptl_absorpt_coefficient_mu 0.921
_exptl_absorpt_correction_T_max 0.8742
_exptl_absorpt_correction_T_min 0.8372
_exptl_absorpt_correction_type empirical
_exptl_crystal_colour orange
_exptl_crystal_density_diffrn 1.322
_exptl_crystal_description block
_exptl_crystal_F_000 928
_exptl_crystal_size_max 0.20
_exptl_crystal_size_mid 0.20
_exptl_crystal_size_min 0.15
_refine_diff_density_max 0.541
_refine_diff_density_min -0.791
_refine_diff_density_rms 0.079
_refine_ls_extinction_method none
_refine_ls_goodness_of_fit_ref 1.008
_refine_ls_hydrogen_treatment constr
_refine_ls_matrix_type full
_refine_ls_number_parameters 199
_refine_ls_number_reflns 5438
_refine_ls_number_restraints 0
_refine_ls_restrained_S_all 1.008
_refine_ls_R_factor_all 0.0457
_refine_ls_R_factor_gt 0.0324
_refine_ls_shift/su_max 0.010
_refine_ls_shift/su_mean 0.001
_refine_ls_structure_factor_coef Fsqd
_refine_ls_weighting_details 'calc w=1/[\s^2^(Fo^2^)+(0.0500P)^2^+0.0000P] where P=(Fo^2^+2Fc^2^)/3'
_refine_ls_weighting_scheme calc
_refine_ls_wR_factor_gt 0.0802
_refine_ls_wR_factor_ref 0.0852
_reflns_number_gt 4419
_reflns_number_total 5438
_reflns_threshold_expression >2sigma(I)
_cod_data_source_file ja063347wsi20060513_074841.cif
_cod_data_source_block pz09
_cod_database_code 4110786

loop_
_symmetry_equiv_pos_as_xyz
'x, y, z'
'-x+1/2, y+1/2, -z+1/2'
'-x, -y, -z'
'x-1/2, -y-1/2, z-1/2'

loop_
_atom_site_label
_atom_site_type_symbol
_atom_site_fract_x
_atom_site_fract_y
_atom_site_fract_z
_atom_site_U_iso_or_equiv
_atom_site_adp_type
_atom_site_occupancy
_atom_site_symmetry_multiplicity
_atom_site_calc_flag
_atom_site_refinement_flags
Rh1 Rh 0.341296(17) 0.144424(10) 0.319120(11) 0.02119(7) Uani 1 1 d .
P1 P 0.22886(6) 0.14746(3) 0.17560(4) 0.02489(13) Uani 1 1 d .
P2 P 0.56033(6) 0.09991(4) 0.29568(4) 0.02517(13) Uani 1 1 d .
O1 O 0.15531(15) 0.20599(10) 0.34174(10) 0.0287(3) Uani 1 1 d .
C1 C 0.2950(2) 0.08792(16) 0.08609(14) 0.0295(5) Uani 1 1 d .
H1A H 0.3923 0.1108 0.0796 0.035 Uiso 1 1 calc R
H1B H 0.3087 0.0275 0.1048 0.035 Uiso 1 1 calc R
C2 C 0.2014(3) 0.0891(2) -0.00405(17) 0.0539(8) Uani 1 1 d .
H2A H 0.2482 0.0548 -0.0452 0.081 Uiso 1 1 calc R
H2B H 0.1903 0.1481 -0.0254 0.081 Uiso 1 1 calc R
H2C H 0.1052 0.0651 0.0003 0.081 Uiso 1 1 calc R
C3 C 0.1868(3) 0.25421(16) 0.13031(18) 0.0442(6) Uani 1 1 d .
H3A H 0.1350 0.2481 0.0693 0.053 Uiso 1 1 calc R
H3B H 0.1191 0.2824 0.1652 0.053 Uiso 1 1 calc R
C4 C 0.3161(3) 0.31178(17) 0.1289(2) 0.0518(7) Uani 1 1 d .
H4A H 0.2830 0.3671 0.1032 0.078 Uiso 1 1 calc R
H4B H 0.3832 0.2854 0.0934 0.078 Uiso 1 1 calc R
H4C H 0.3663 0.3204 0.1891 0.078 Uiso 1 1 calc R
C5 C 0.0449(2) 0.10558(17) 0.17497(16) 0.0363(6) Uani 1 1 d .
H5A H -0.0031 0.1388 0.2173 0.044 Uiso 1 1 calc R
H5B H -0.0120 0.1141 0.1157 0.044 Uiso 1 1 calc R
C6 C 0.0411(3) 0.01155(17) 0.19860(19) 0.0453(7) Uani 1 1 d .
H6A H -0.0603 -0.0067 0.1970 0.068 Uiso 1 1 calc R
H6B H 0.0951 0.0026 0.2579 0.068 Uiso 1 1 calc R
H6C H 0.0861 -0.0221 0.1561 0.068 Uiso 1 1 calc R
C7 C 0.5850(2) -0.00309(15) 0.24241(16) 0.0327(5) Uani 1 1 d .
H7A H 0.5390 0.0001 0.1800 0.039 Uiso 1 1 calc R
H7B H 0.6906 -0.0133 0.2436 0.039 Uiso 1 1 calc R
C8 C 0.5204(3) -0.07804(16) 0.28582(18) 0.0406(6) Uani 1 1 d .
H8A H 0.5369 -0.1309 0.2545 0.061 Uiso 1 1 calc R
H8B H 0.4154 -0.0691 0.2836 0.061 Uiso 1 1 calc R
H8C H 0.5671 -0.0825 0.3473 0.061 Uiso 1 1 calc R
C9 C 0.6516(3) 0.17217(18) 0.22725(17) 0.0375(6) Uani 1 1 d .
H9A H 0.7465 0.1469 0.2193 0.045 Uiso 1 1 calc R
H9B H 0.5914 0.1769 0.1684 0.045 Uiso 1 1 calc R
C10 C 0.6777(3) 0.26197(19) 0.2664(2) 0.0552(8) Uani 1 1 d .
H10A H 0.7261 0.2973 0.2268 0.083 Uiso 1 1 calc R
H10B H 0.7397 0.2581 0.3239 0.083 Uiso 1 1 calc R
H10C H 0.5841 0.2879 0.2734 0.083 Uiso 1 1 calc R
C11 C 0.6937(2) 0.09312(16) 0.39747(15) 0.0317(5) Uani 1 1 d .
H11A H 0.7017 0.1507 0.4247 0.038 Uiso 1 1 calc R
H11B H 0.6527 0.0547 0.4386 0.038 Uiso 1 1 calc R
C12 C 0.8482(2) 0.06215(18) 0.39143(17) 0.0413(6) Uani 1 1 d .
H12A H 0.9067 0.0625 0.4502 0.062 Uiso 1 1 calc R
H12B H 0.8929 0.1002 0.3525 0.062 Uiso 1 1 calc R
H12C H 0.8441 0.0039 0.3677 0.062 Uiso 1 1 calc R
C13 C 0.3402(2) 0.05772(14) 0.42634(14) 0.0293(5) Uani 1 1 d .
H13A H 0.2443 0.0332 0.4333 0.035 Uiso 1 1 calc R
H13B H 0.4202 0.0152 0.4353 0.035 Uiso 1 1 calc R
C14 C 0.3718(3) 0.13791(14) 0.46382(15) 0.0269(5) Uani 1 1 d .
H14A H 0.4732 0.1468 0.4953 0.032 Uiso 1 1 calc R
C15 C 0.2540(2) 0.19169(16) 0.49376(15) 0.0339(5) Uani 1 1 d .
H15A H 0.2961 0.2253 0.5461 0.041 Uiso 1 1 calc R
H15B H 0.1776 0.1539 0.5110 0.041 Uiso 1 1 calc R
C16 C 0.1850(2) 0.25290(14) 0.42059(15) 0.0295(5) Uani 1 1 d .
C17 C 0.2898(3) 0.32630(16) 0.40982(19) 0.0408(6) Uani 1 1 d .
H17A H 0.2446 0.3650 0.3633 0.061 Uiso 1 1 calc R
H17B H 0.3803 0.3031 0.3939 0.061 Uiso 1 1 calc R
H17C H 0.3116 0.3579 0.4654 0.061 Uiso 1 1 calc R
C18 C 0.0427(3) 0.28981(17) 0.44294(17) 0.0406(6) Uani 1 1 d .
H18A H 0.0002 0.3288 0.3960 0.061 Uiso 1 1 calc R
H18B H 0.0625 0.3211 0.4988 0.061 Uiso 1 1 calc R
H18C H -0.0259 0.2431 0.4484 0.061 Uiso 1 1 calc R

loop_
_atom_site_aniso_label
_atom_site_aniso_U_11
_atom_site_aniso_U_22
_atom_site_aniso_U_33
_atom_site_aniso_U_23
_atom_site_aniso_U_13
_atom_site_aniso_U_12
Rh1 0.02053(10) 0.02640(11) 0.01619(10) 0.00124(6) 0.00138(7) 0.00049(6)
P1 0.0239(3) 0.0316(3) 0.0182(3) 0.0008(2) 0.0003(2) 0.0046(2)
P2 0.0211(3) 0.0337(3) 0.0204(3) 0.0039(2) 0.0023(2) 0.0001(2)
O1 0.0266(8) 0.0367(8) 0.0228(8) -0.0065(7) 0.0040(6) 0.0047(7)
C1 0.0260(11) 0.0428(13) 0.0197(11) -0.0040(10) 0.0029(9) -0.0005(10)
C2 0.0442(16) 0.090(2) 0.0257(15) -0.0118(15) -0.0014(12) 0.0023(15)
C3 0.0553(17) 0.0392(14) 0.0349(15) 0.0070(12) -0.0030(12) 0.0128(13)
C4 0.077(2) 0.0341(15) 0.0448(18) 0.0107(13) 0.0114(15) 0.0072(14)
C5 0.0228(11) 0.0576(16) 0.0269(13) -0.0069(12) -0.0013(9) 0.0023(11)
C6 0.0328(13) 0.0588(17) 0.0451(17) -0.0108(14) 0.0082(12) -0.0144(12)
C7 0.0270(11) 0.0453(14) 0.0258(13) -0.0024(10) 0.0041(10) 0.0077(10)
C8 0.0454(15) 0.0361(13) 0.0407(16) -0.0049(12) 0.0078(12) 0.0058(11)
C9 0.0271(12) 0.0549(15) 0.0313(14) 0.0143(12) 0.0070(10) -0.0028(11)
C10 0.0542(17) 0.0586(19) 0.0486(18) 0.0154(15) -0.0053(14) -0.0261(14)
C11 0.0247(11) 0.0435(14) 0.0258(12) 0.0052(10) 0.0002(9) -0.0001(10)
C12 0.0275(12) 0.0597(17) 0.0351(15) 0.0055(13) -0.0002(10) 0.0045(11)
C13 0.0322(12) 0.0347(12) 0.0216(12) 0.0084(10) 0.0059(9) 0.0013(10)
C14 0.0277(11) 0.0370(13) 0.0146(11) 0.0029(9) -0.0012(9) 0.0009(9)
C15 0.0372(13) 0.0430(14) 0.0217(12) -0.0020(10) 0.0050(10) 0.0032(11)
C16 0.0324(12) 0.0340(12) 0.0222(12) -0.0036(10) 0.0052(9) 0.0012(10)
C17 0.0430(14) 0.0369(13) 0.0424(16) -0.0020(12) 0.0060(12) -0.0022(12)
C18 0.0404(14) 0.0529(16) 0.0302(14) -0.0052(12) 0.0104(11) 0.0130(12)

loop_
_atom_type_symbol
_atom_type_description
_atom_type_scat_dispersion_real
_atom_type_scat_dispersion_imag
_atom_type_scat_source
C C 0.0033 0.0016 'International Tables Vol C Tables 4.2.6.8 and 6.1.1.4'
H H 0.0000 0.0000 'International Tables Vol C Tables 4.2.6.8 and 6.1.1.4'
O O 0.0106 0.0060 'International Tables Vol C Tables 4.2.6.8 and 6.1.1.4'
P P 0.1023 0.0942 'International Tables Vol C Tables 4.2.6.8 and 6.1.1.4'
Rh Rh -1.1178 0.9187 'International Tables Vol C Tables 4.2.6.8 and 6.1.1.4'

loop_
_geom_angle_atom_site_label_1
_geom_angle_atom_site_label_2
_geom_angle_atom_site_label_3
_geom_angle
O1 Rh1 C13 93.61(8)
O1 Rh1 C14 80.29(8)
C13 Rh1 C14 37.41(8)
O1 Rh1 P2 170.15(5)
C13 Rh1 P2 92.26(7)
C14 Rh1 P2 99.79(7)
O1 Rh1 P1 83.28(5)
C13 Rh1 P1 134.49(6)
C14 Rh1 P1 160.51(7)
P2 Rh1 P1 98.19(3)
C3 P1 C5 100.40(12)
C3 P1 C1 104.66(12)
C5 P1 C1 103.50(11)
C3 P1 Rh1 115.14(9)
C5 P1 Rh1 106.53(9)
C1 P1 Rh1 123.62(8)
C7 P2 C9 100.58(12)
C7 P2 C11 102.38(11)
C9 P2 C11 102.28(11)
C7 P2 Rh1 121.66(8)
C9 P2 Rh1 114.39(9)
C11 P2 Rh1 113.02(8)
C16 O1 Rh1 109.40(12)
C2 C1 P1 117.74(17)
C4 C3 P1 115.35(18)
C6 C5 P1 113.72(16)
C8 C7 P2 113.34(17)
C10 C9 P2 113.44(19)
C12 C11 P2 118.71(17)
C14 C13 Rh1 73.87(13)
C13 C14 C15 120.8(2)
C13 C14 Rh1 68.73(13)
C15 C14 Rh1 107.24(14)
C14 C15 C16 111.35(18)
O1 C16 C18 109.22(19)
O1 C16 C17 109.94(19)
C18 C16 C17 109.1(2)
O1 C16 C15 108.04(18)
C18 C16 C15 110.34(19)
C17 C16 C15 110.2(2)

loop_
_geom_bond_atom_site_label_1
_geom_bond_atom_site_label_2
_geom_bond_distance
Rh1 O1 2.0521(14)
Rh1 C13 2.135(2)
Rh1 C14 2.201(2)
Rh1 P2 2.2297(7)
Rh1 P1 2.2910(9)
P1 C3 1.827(2)
P1 C5 1.827(2)
P1 C1 1.843(2)
P2 C7 1.836(2)
P2 C9 1.837(2)
P2 C11 1.843(2)
O1 C16 1.407(3)
C1 C2 1.518(3)
C3 C4 1.503(4)
C5 C6 1.515(4)
C7 C8 1.517(4)
C9 C10 1.531(4)
C11 C12 1.530(3)
C13 C14 1.392(3)
C14 C15 1.506(3)
C15 C16 1.539(3)
C16 C18 1.528(3)
C16 C17 1.529(3)
